data_4003179
loop_
_publ_author_name
'Khatua, Sajal'
'Goswami, Soumyabrata'
'Biswas, Soumava'
'Tomar, Kapil'
'Jena, Himanshu Sekhar'
'Konar, Sanjit'

_publ_section_title
;
 Stable Multiresponsive Luminescent MOF for Colorimetric Detection of
 Small Molecules in Selective and Reversible Manner
;
_journal_issue 15
_journal_name_full 'Chemistry of Materials'
_journal_page_first 5349
_journal_paper_doi 10.1021/acs.chemmater.5b01773
_journal_volume 27
_journal_year 2015
_chemical_formula_moiety 'C22 H17 Cu I N3 O, C6 H5, N O2'
_chemical_formula_sum 'C28 H22 Cu I N4 O3'
_chemical_formula_weight 652.95
_space_group_IT_number 15
_space_group_name_Hall '-C 2yc'
_space_group_name_H-M_alt 'C 1 2/c 1'
_symmetry_cell_setting monoclinic
_symmetry_space_group_name_Hall '-C 2yc'
_symmetry_space_group_name_H-M 'C 1 2/c 1'
_atom_sites_solution_hydrogens geom
_atom_sites_solution_primary direct
_atom_sites_solution_secondary difmap
_audit_creation_method SHELXL-97
_cell_angle_alpha 90.00
_cell_angle_beta 113.860(5)
_cell_angle_gamma 90.00
_cell_formula_units_Z 8
_cell_length_a 24.260(3)
_cell_length_b 12.6267(12)
_cell_length_c 17.8971(17)
_cell_measurement_reflns_used 106
_cell_measurement_temperature 130(2)
_cell_measurement_theta_max 28.15
_cell_measurement_theta_min 2.28
_cell_volume 5013.8(9)
_computing_cell_refinement 'Bruker Kappa Apex'
_computing_data_collection 'Bruker Kappa Apex'
_computing_data_reduction 'Bruker SAINT'
_computing_molecular_graphics 'Bruker SHELXTL'
_computing_publication_material 'Bruker SHELXTL'
_computing_structure_refinement 'SHELXL-97 (Sheldrick, 2008)'
_computing_structure_solution 'SHELXS-97 (Sheldrick, 2008)'
_diffrn_ambient_temperature 130(2)
_diffrn_measured_fraction_theta_full 0.996
_diffrn_measured_fraction_theta_max 0.996
_diffrn_measurement_device_type 'CCD area detector'
_diffrn_measurement_method 'phi omega scans'
_diffrn_radiation_monochromator graphite
_diffrn_radiation_source 'fine-focus sealed tube'
_diffrn_radiation_type MoK\a
_diffrn_radiation_wavelength 0.71073
_diffrn_reflns_av_R_equivalents 0.0159
_diffrn_reflns_av_sigmaI/netI 0.0218
_diffrn_reflns_limit_h_max 28
_diffrn_reflns_limit_h_min -26
_diffrn_reflns_limit_k_max 15
_diffrn_reflns_limit_k_min -14
_diffrn_reflns_limit_l_max 0
_diffrn_reflns_limit_l_min -21
_diffrn_reflns_number 8579
_diffrn_reflns_theta_full 25.00
_diffrn_reflns_theta_max 25.00
_diffrn_reflns_theta_min 2.42
_exptl_absorpt_coefficient_mu 2.142
_exptl_absorpt_correction_T_max 0.741
_exptl_absorpt_correction_T_min 0.652
_exptl_absorpt_correction_type multi-scan
_exptl_absorpt_process_details '(SADABS; Bruker, 2000)'
_exptl_crystal_colour orange
_exptl_crystal_density_diffrn 1.730
_exptl_crystal_density_method 'not measured'
_exptl_crystal_description block
_exptl_crystal_F_000 2592
_exptl_crystal_size_max 0.21
_exptl_crystal_size_mid 0.17
_exptl_crystal_size_min 0.14
_refine_diff_density_max 1.509
_refine_diff_density_min -1.579
_refine_diff_density_rms 0.133
_refine_ls_extinction_method none
_refine_ls_goodness_of_fit_ref 1.043
_refine_ls_hydrogen_treatment constr
_refine_ls_matrix_type full
_refine_ls_number_parameters 324
_refine_ls_number_reflns 4403
_refine_ls_number_restraints 0
_refine_ls_restrained_S_all 1.043
_refine_ls_R_factor_all 0.0613
_refine_ls_R_factor_gt 0.0488
_refine_ls_shift/su_max 0.043
_refine_ls_shift/su_mean 0.048
_refine_ls_structure_factor_coef Fsqd
_refine_ls_weighting_details 'calc w=1/[\s^2^(Fo^2^)+(0.0836P)^2^+37.7218P] where P=(Fo^2^+2Fc^2^)/3'
_refine_ls_weighting_scheme calc
_refine_ls_wR_factor_gt 0.1353
_refine_ls_wR_factor_ref 0.1434
_reflns_number_gt 3663
_reflns_number_total 4403
_reflns_threshold_expression >2sigma(I)
_cod_data_source_file cm5b01773_si_010.cif
_cod_data_source_block complex_1l
_cod_original_cell_volume 5013.7(9)
_cod_original_sg_symbol_H-M 'C 2/c'
_cod_database_code 4003179

loop_
_symmetry_equiv_pos_as_xyz
'x, y, z'
'-x, y, -z+1/2'
'x+1/2, y+1/2, z'
'-x+1/2, y+1/2, -z+1/2'
'-x, -y, -z'
'x, -y, z-1/2'
'-x+1/2, -y+1/2, -z'
'x+1/2, -y+1/2, z-1/2'

loop_
_atom_site_label
_atom_site_type_symbol
_atom_site_fract_x
_atom_site_fract_y
_atom_site_fract_z
_atom_site_U_iso_or_equiv
_atom_site_adp_type
_atom_site_occupancy
_atom_site_symmetry_multiplicity
_atom_site_calc_flag
_atom_site_refinement_flags
_atom_site_disorder_assembly
_atom_site_disorder_group
C28 C 0.5493(8) 0.4545(12) 0.4254(10) 0.68(8) Uani 1 1 d G A 1
H28 H 0.5451 0.4069 0.3838 0.812 Uiso 1 1 calc R A 1
C29 C 0.5894(7) 0.4331(7) 0.5051(12) 0.41(3) Uani 1 1 d G A 1
H29 H 0.6121 0.3712 0.5168 0.491 Uiso 1 1 calc R A 1
C30 C 0.5957(7) 0.5043(10) 0.5673(10) 0.38(3) Uani 1 1 d G A 1
H30 H 0.6225 0.4900 0.6206 0.457 Uiso 1 1 calc R A 1
C31 C 0.5618(8) 0.5969(8) 0.5497(10) 0.47(4) Uani 1 1 d G A 1
H31 H 0.5660 0.6445 0.5913 0.559 Uiso 1 1 calc R A 1
C32 C 0.5216(8) 0.6183(12) 0.4700(11) 1.62(8) Uani 1 1 d G A 1
H32 H 0.4990 0.6802 0.4583 1.939 Uiso 1 1 calc R A 1
C33 C 0.5154(7) 0.5471(16) 0.4079(9) 0.54(5) Uani 1 1 d G A 1
Cu1 Cu 0.49834(3) 0.95002(5) 0.43537(4) 0.0365(2) Uani 1 1 d . . 4
I1 I 0.542503(17) 1.14481(3) 0.46434(2) 0.03926(17) Uani 1 1 d . . 4
O1 O 0.7053(3) 0.1237(4) 0.2243(3) 0.0566(13) Uani 1 1 d . . 4
N1 N 0.4304(2) 0.9502(4) 0.3227(3) 0.0384(11) Uani 1 1 d . . 4
N2 N 0.5691(2) 0.8572(4) 0.4456(3) 0.0368(11) Uani 1 1 d . . 4
N3 N 0.7484(2) 0.6163(4) 0.5631(3) 0.0364(11) Uani 1 1 d . . 4
C1 C 0.6175(3) 0.8502(5) 0.5166(4) 0.0394(14) Uani 1 1 d . . 4
H1 H 0.6216 0.8985 0.5577 0.047 Uiso 1 1 calc R . 4
C2 C 0.6618(3) 0.7739(5) 0.5312(4) 0.0434(15) Uani 1 1 d . . 4
H2 H 0.6945 0.7717 0.5817 0.052 Uiso 1 1 calc R . 4
C3 C 0.6579(3) 0.7015(5) 0.4720(4) 0.0403(14) Uani 1 1 d . . 4
C4 C 0.6093(4) 0.7136(6) 0.3966(4) 0.059(2) Uani 1 1 d . . 4
H4 H 0.6054 0.6696 0.3531 0.071 Uiso 1 1 calc R . 4
C5 C 0.5672(3) 0.7908(5) 0.3872(4) 0.0525(18) Uani 1 1 d . . 4
H5 H 0.5352 0.7970 0.3364 0.063 Uiso 1 1 calc R . 4
C6 C 0.7021(3) 0.6142(5) 0.4887(4) 0.0421(14) Uani 1 1 d . . 4
C7 C 0.6956(3) 0.5340(5) 0.4333(3) 0.0390(13) Uani 1 1 d . . 4
H7 H 0.6645 0.5374 0.3815 0.047 Uiso 1 1 calc R . 4
C8 C 0.7350(3) 0.4483(4) 0.4538(3) 0.0348(12) Uani 1 1 d . . 4
C9 C 0.7821(3) 0.4507(4) 0.5309(3) 0.0339(12) Uani 1 1 d . . 4
H9 H 0.8096 0.3953 0.5479 0.041 Uiso 1 1 calc R . 4
C10 C 0.7879(3) 0.5365(5) 0.5823(3) 0.0352(12) Uani 1 1 d . . 4
C11 C 0.7283(3) 0.3588(4) 0.3969(3) 0.0351(13) Uani 1 1 d . . 4
C12 C 0.6719(3) 0.3357(5) 0.3343(4) 0.0467(15) Uani 1 1 d . . 4
H12 H 0.6382 0.3743 0.3304 0.056 Uiso 1 1 calc R . 4
C13 C 0.6659(3) 0.2567(5) 0.2787(4) 0.0525(17) Uani 1 1 d . . 4
H13 H 0.6282 0.2417 0.2378 0.063 Uiso 1 1 calc R . 4
C14 C 0.7158(3) 0.1993(5) 0.2833(4) 0.0418(14) Uani 1 1 d . . 4
C15 C 0.7712(3) 0.2193(5) 0.3451(4) 0.0396(13) Uani 1 1 d . . 4
H15 H 0.8047 0.1796 0.3495 0.047 Uiso 1 1 calc R . 4
C16 C 0.7765(3) 0.2994(4) 0.4008(3) 0.0348(12) Uani 1 1 d . . 4
H16 H 0.8141 0.3131 0.4422 0.042 Uiso 1 1 calc R . 4
C17 C 0.7544(4) 0.0581(7) 0.2308(6) 0.070(2) Uani 1 1 d . . 4
H17A H 0.7860 0.1008 0.2273 0.105 Uiso 1 1 calc R . 4
H17B H 0.7413 0.0072 0.1873 0.105 Uiso 1 1 calc R . 4
H17C H 0.7692 0.0218 0.2824 0.105 Uiso 1 1 calc R . 4
C18 C 0.3830(3) 0.8848(5) 0.2997(4) 0.0417(14) Uani 1 1 d . . 4
H18 H 0.3813 0.8360 0.3376 0.050 Uiso 1 1 calc R . 4
C19 C 0.3367(3) 0.8857(5) 0.2231(4) 0.0419(14) Uani 1 1 d . . 4
H19 H 0.3046 0.8386 0.2102 0.050 Uiso 1 1 calc R . 4
C20 C 0.3384(3) 0.9582(4) 0.1651(3) 0.0345(12) Uani 1 1 d . . 4
C21 C 0.3881(3) 1.0245(5) 0.1885(4) 0.0407(14) Uani 1 1 d . . 4
H21 H 0.3918 1.0730 0.1516 0.049 Uiso 1 1 calc R . 4
C22 C 0.4319(3) 1.0180(5) 0.2665(3) 0.0404(14) Uani 1 1 d . . 4
H22 H 0.4647 1.0637 0.2810 0.049 Uiso 1 1 calc R . 4
O2 O 0.4252(13) 0.608(2) 0.323(3) 0.37(2) Uani 1 1 d . . .
O3 O 0.4580(11) 0.494(2) 0.264(2) 0.39(2) Uani 1 1 d . . .
N4 N 0.4388(11) 0.5833(19) 0.3040(9) 0.182(11) Uani 1 1 d . . .

loop_
_atom_site_aniso_label
_atom_site_aniso_U_11
_atom_site_aniso_U_22
_atom_site_aniso_U_33
_atom_site_aniso_U_23
_atom_site_aniso_U_13
_atom_site_aniso_U_12
C28 0.91(13) 0.14(2) 1.5(2) 0.36(7) 1.00(17) 0.26(5)
C29 0.19(2) 0.099(13) 0.62(6) 0.18(2) -0.16(3) -0.067(14)
C30 0.26(3) 0.20(3) 0.42(5) -0.19(3) -0.14(3) 0.12(2)
C31 0.33(4) 0.053(9) 1.14(12) -0.12(3) 0.42(6) -0.079(15)
C32 2.00(10) 2.00(10) 2.00(10) 2.00(10) 2.00(9) 2.00(10)
C33 0.25(3) 0.94(12) 0.31(4) 0.31(6) 0.00(3) -0.33(6)
Cu1 0.0333(4) 0.0368(4) 0.0322(4) 0.0006(3) 0.0059(3) 0.0037(3)
I1 0.0421(3) 0.0348(2) 0.0411(3) -0.00121(15) 0.01712(18) -0.00291(16)
O1 0.086(4) 0.045(3) 0.039(2) -0.014(2) 0.025(2) -0.007(2)
N1 0.032(2) 0.039(3) 0.035(3) 0.004(2) 0.005(2) -0.002(2)
N2 0.036(3) 0.037(3) 0.030(2) -0.002(2) 0.006(2) 0.006(2)
N3 0.035(3) 0.037(2) 0.030(2) -0.004(2) 0.006(2) 0.007(2)
C1 0.034(3) 0.041(3) 0.035(3) -0.012(2) 0.005(2) 0.004(3)
C2 0.037(3) 0.045(3) 0.035(3) -0.007(3) 0.001(3) 0.008(3)
C3 0.042(3) 0.037(3) 0.033(3) -0.005(2) 0.005(3) 0.010(3)
C4 0.075(5) 0.051(4) 0.031(3) -0.013(3) 0.000(3) 0.022(4)
C5 0.059(4) 0.048(4) 0.030(3) -0.008(3) -0.003(3) 0.018(3)
C6 0.044(3) 0.040(3) 0.036(3) -0.003(3) 0.009(3) 0.007(3)
C7 0.043(3) 0.040(3) 0.028(3) -0.005(2) 0.009(2) 0.007(3)
C8 0.039(3) 0.036(3) 0.028(3) -0.001(2) 0.012(2) 0.003(2)
C9 0.038(3) 0.033(3) 0.031(3) 0.000(2) 0.015(2) 0.003(2)
C10 0.036(3) 0.036(3) 0.030(3) 0.001(2) 0.009(2) 0.003(2)
C11 0.048(3) 0.029(3) 0.028(3) 0.001(2) 0.014(3) -0.001(2)
C12 0.048(4) 0.043(3) 0.039(3) -0.007(3) 0.006(3) 0.007(3)
C13 0.059(4) 0.042(4) 0.039(3) -0.008(3) 0.002(3) 0.000(3)
C14 0.067(4) 0.029(3) 0.034(3) -0.006(2) 0.026(3) -0.007(3)
C15 0.047(3) 0.035(3) 0.044(3) -0.004(3) 0.026(3) -0.004(3)
C16 0.039(3) 0.031(3) 0.035(3) 0.000(2) 0.015(2) -0.003(2)
C17 0.086(6) 0.063(5) 0.080(6) -0.033(4) 0.055(5) -0.014(4)
C18 0.043(3) 0.036(3) 0.033(3) 0.009(2) 0.003(3) -0.006(3)
C19 0.044(3) 0.034(3) 0.037(3) 0.004(3) 0.006(3) -0.009(3)
C20 0.034(3) 0.036(3) 0.031(3) -0.001(2) 0.011(2) -0.002(2)
C21 0.037(3) 0.049(3) 0.034(3) 0.008(3) 0.013(3) -0.008(3)
C22 0.032(3) 0.051(4) 0.031(3) 0.006(3) 0.005(2) -0.011(3)
O2 0.23(2) 0.168(16) 0.69(7) 0.08(3) 0.16(3) 0.083(16)
O3 0.29(3) 0.27(2) 0.44(4) 0.04(3) -0.04(3) -0.09(2)
N4 0.26(2) 0.23(2) 0.105(9) -0.057(12) 0.115(13) -0.16(2)

loop_
_atom_type_symbol
_atom_type_description
_atom_type_scat_dispersion_real
_atom_type_scat_dispersion_imag
_atom_type_scat_source
C C 0.0033 0.0016 'International Tables Vol C Tables 4.2.6.8 and 6.1.1.4'
H H 0.0000 0.0000 'International Tables Vol C Tables 4.2.6.8 and 6.1.1.4'
N N 0.0061 0.0033 'International Tables Vol C Tables 4.2.6.8 and 6.1.1.4'
O O 0.0106 0.0060 'International Tables Vol C Tables 4.2.6.8 and 6.1.1.4'
Cu Cu 0.3201 1.2651 'International Tables Vol C Tables 4.2.6.8 and 6.1.1.4'
I I -0.4742 1.8119 'International Tables Vol C Tables 4.2.6.8 and 6.1.1.4'

loop_
_geom_angle_atom_site_label_1
_geom_angle_atom_site_label_2
_geom_angle_atom_site_label_3
_geom_angle
_geom_angle_site_symmetry_1
_geom_angle_site_symmetry_3
C29 C28 C33 120.0 . .
C29 C28 H28 120.0 . .
C33 C28 H28 120.0 . .
C28 C29 C30 120.0 . .
C28 C29 H29 120.0 . .
C30 C29 H29 120.0 . .
C31 C30 C29 120.0 . .
C31 C30 H30 120.0 . .
C29 C30 H30 120.0 . .
C30 C31 C32 120.0 . .
C30 C31 H31 120.0 . .
C32 C31 H31 120.0 . .
C33 C32 C31 120.0 . .
C33 C32 H32 120.0 . .
C31 C32 H32 120.0 . .
C32 C33 C28 120.0 . .
N1 Cu1 N2 114.2(2) . .
N1 Cu1 Cu1 127.15(15) . 5_676
N2 Cu1 Cu1 118.63(14) . 5_676
N1 Cu1 I1 107.20(14) . .
N2 Cu1 I1 104.99(14) . .
Cu1 Cu1 I1 60.80(3) 5_676 .
N1 Cu1 I1 107.31(14) . 5_676
N2 Cu1 I1 102.25(15) . 5_676
Cu1 Cu1 I1 60.36(3) 5_676 5_676
I1 Cu1 I1 121.16(3) . 5_676
Cu1 I1 Cu1 58.84(3) . 5_676
C14 O1 C17 117.2(6) . .
C22 N1 C18 116.6(5) . .
C22 N1 Cu1 119.5(4) . .
C18 N1 Cu1 123.9(4) . .
C5 N2 C1 116.3(5) . .
C5 N2 Cu1 122.5(4) . .
C1 N2 Cu1 120.7(4) . .
C10 N3 C6 117.6(5) . .
N2 C1 C2 122.7(5) . .
N2 C1 H1 118.6 . .
C2 C1 H1 118.6 . .
C3 C2 C1 120.6(5) . .
C3 C2 H2 119.7 . .
C1 C2 H2 119.7 . .
C2 C3 C4 116.2(5) . .
C2 C3 C6 121.4(5) . .
C4 C3 C6 122.4(5) . .
C5 C4 C3 119.5(6) . .
C5 C4 H4 120.2 . .
C3 C4 H4 120.2 . .
N2 C5 C4 124.4(6) . .
N2 C5 H5 117.8 . .
C4 C5 H5 117.8 . .
N3 C6 C7 121.9(5) . .
N3 C6 C3 115.5(5) . .
C7 C6 C3 122.5(5) . .
C6 C7 C8 121.0(5) . .
C6 C7 H7 119.5 . .
C8 C7 H7 119.5 . .
C9 C8 C7 116.4(5) . .
C9 C8 C11 121.0(5) . .
C7 C8 C11 122.5(5) . .
C8 C9 C10 119.8(5) . .
C8 C9 H9 120.1 . .
C10 C9 H9 120.1 . .
N3 C10 C9 123.1(5) . .
N3 C10 C20 115.8(5) . 8_566
C9 C10 C20 121.0(5) . 8_566
C16 C11 C12 117.6(5) . .
C16 C11 C8 121.9(5) . .
C12 C11 C8 120.4(5) . .
C13 C12 C11 120.8(6) . .
C13 C12 H12 119.6 . .
C11 C12 H12 119.6 . .
C12 C13 C14 120.1(6) . .
C12 C13 H13 119.9 . .
C14 C13 H13 119.9 . .
O1 C14 C15 124.4(6) . .
O1 C14 C13 115.7(6) . .
C15 C14 C13 119.9(5) . .
C14 C15 C16 119.2(6) . .
C14 C15 H15 120.4 . .
C16 C15 H15 120.4 . .
C11 C16 C15 122.2(6) . .
C11 C16 H16 118.9 . .
C15 C16 H16 118.9 . .
N1 C18 C19 123.7(5) . .
N1 C18 H18 118.2 . .
C19 C18 H18 118.2 . .
C18 C19 C20 119.2(6) . .
C18 C19 H19 120.4 . .
C20 C19 H19 120.4 . .
C21 C20 C19 117.0(5) . .
C21 C20 C10 122.4(5) . 8_465
C19 C20 C10 120.6(5) . 8_465
C22 C21 C20 119.5(5) . .
C22 C21 H21 120.3 . .
C20 C21 H21 120.3 . .
N1 C22 C21 124.0(5) . .
N1 C22 H22 118.0 . .
C21 C22 H22 118.0 . .
O2 N4 O3 160(4) . .

loop_
_geom_bond_atom_site_label_1
_geom_bond_atom_site_label_2
_geom_bond_distance
_geom_bond_site_symmetry_2
C28 C29 1.3900 .
C28 C33 1.3900 .
C28 H28 0.9300 .
C29 C30 1.3900 .
C29 H29 0.9300 .
C30 C31 1.3900 .
C30 H30 0.9300 .
C31 C32 1.3900 .
C31 H31 0.9300 .
C32 C33 1.3900 .
C32 H32 0.9300 .
Cu1 N1 2.024(5) .
Cu1 N2 2.025(5) .
Cu1 Cu1 2.6080(14) 5_676
Cu1 I1 2.6489(8) .
Cu1 I1 2.6603(8) 5_676
I1 Cu1 2.6603(8) 5_676
O1 C14 1.369(7) .
O1 C17 1.416(10) .
N1 C22 1.332(8) .
N1 C18 1.338(8) .
N2 C5 1.327(8) .
N2 C1 1.339(7) .
N3 C10 1.336(7) .
N3 C6 1.351(8) .
C1 C2 1.387(8) .
C1 H1 0.9300 .
C2 C3 1.373(8) .
C2 H2 0.9300 .
C3 C4 1.395(8) .
C3 C6 1.481(8) .
C4 C5 1.371(9) .
C4 H4 0.9300 .
C5 H5 0.9300 .
C6 C7 1.382(8) .
C7 C8 1.391(8) .
C7 H7 0.9300 .
C8 C9 1.391(8) .
C8 C11 1.485(8) .
C9 C10 1.390(8) .
C9 H9 0.9300 .
C10 C20 1.494(8) 8_566
C11 C16 1.368(8) .
C11 C12 1.403(9) .
C12 C13 1.376(9) .
C12 H12 0.9300 .
C13 C14 1.383(10) .
C13 H13 0.9300 .
C14 C15 1.375(9) .
C15 C16 1.389(8) .
C15 H15 0.9300 .
C16 H16 0.9300 .
C17 H17A 0.9600 .
C17 H17B 0.9600 .
C17 H17C 0.9600 .
C18 C19 1.377(8) .
C18 H18 0.9300 .
C19 C20 1.398(8) .
C19 H19 0.9300 .
C20 C21 1.387(8) .
C20 C10 1.494(8) 8_465
C21 C22 1.373(8) .
C21 H21 0.9300 .
C22 H22 0.9300 .
O2 N4 0.64(4) .
O3 N4 1.50(4) .

loop_
_geom_torsion_atom_site_label_1
_geom_torsion_atom_site_label_2
_geom_torsion_atom_site_label_3
_geom_torsion_atom_site_label_4
_geom_torsion
_geom_torsion_site_symmetry_1
_geom_torsion_site_symmetry_4
C33 C28 C29 C30 0.0 . .
C28 C29 C30 C31 0.0 . .
C29 C30 C31 C32 0.0 . .
C30 C31 C32 C33 0.0 . .
C31 C32 C33 C28 0.0 . .
C29 C28 C33 C32 0.0 . .
N1 Cu1 I1 Cu1 123.45(16) . 5_676
N2 Cu1 I1 Cu1 -114.74(15) . 5_676
I1 Cu1 I1 Cu1 0.0 5_676 5_676
N2 Cu1 N1 C22 -86.9(5) . .
Cu1 Cu1 N1 C22 95.0(5) 5_676 .
I1 Cu1 N1 C22 29.0(5) . .
I1 Cu1 N1 C22 160.6(4) 5_676 .
N2 Cu1 N1 C18 92.5(5) . .
Cu1 Cu1 N1 C18 -85.6(5) 5_676 .
I1 Cu1 N1 C18 -151.6(5) . .
I1 Cu1 N1 C18 -20.0(5) 5_676 .
N1 Cu1 N2 C5 -9.4(6) . .
Cu1 Cu1 N2 C5 168.9(5) 5_676 .
I1 Cu1 N2 C5 -126.5(5) . .
I1 Cu1 N2 C5 106.2(5) 5_676 .
N1 Cu1 N2 C1 179.4(4) . .
Cu1 Cu1 N2 C1 -2.3(5) 5_676 .
I1 Cu1 N2 C1 62.3(5) . .
I1 Cu1 N2 C1 -65.0(5) 5_676 .
C5 N2 C1 C2 -4.0(10) . .
Cu1 N2 C1 C2 167.7(5) . .
N2 C1 C2 C3 0.5(10) . .
C1 C2 C3 C4 3.4(10) . .
C1 C2 C3 C6 -175.0(6) . .
C2 C3 C4 C5 -3.7(11) . .
C6 C3 C4 C5 174.7(7) . .
C1 N2 C5 C4 3.6(11) . .
Cu1 N2 C5 C4 -167.9(7) . .
C3 C4 C5 N2 0.2(13) . .
C10 N3 C6 C7 -1.1(9) . .
C10 N3 C6 C3 177.0(6) . .
C2 C3 C6 N3 -5.1(10) . .
C4 C3 C6 N3 176.6(7) . .
C2 C3 C6 C7 173.0(7) . .
C4 C3 C6 C7 -5.3(11) . .
N3 C6 C7 C8 3.8(10) . .
C3 C6 C7 C8 -174.1(6) . .
C6 C7 C8 C9 -2.9(9) . .
C6 C7 C8 C11 177.9(6) . .
C7 C8 C9 C10 -0.4(8) . .
C11 C8 C9 C10 178.8(5) . .
C6 N3 C10 C9 -2.4(9) . .
C6 N3 C10 C20 -180.0(5) . 8_566
C8 C9 C10 N3 3.2(9) . .
C8 C9 C10 C20 -179.4(5) . 8_566
C9 C8 C11 C16 -26.1(8) . .
C7 C8 C11 C16 153.0(6) . .
C9 C8 C11 C12 156.9(6) . .
C7 C8 C11 C12 -24.0(9) . .
C16 C11 C12 C13 -0.6(10) . .
C8 C11 C12 C13 176.5(6) . .
C11 C12 C13 C14 -0.6(11) . .
C17 O1 C14 C15 3.8(9) . .
C17 O1 C14 C13 -175.3(6) . .
C12 C13 C14 O1 -178.9(6) . .
C12 C13 C14 C15 1.9(10) . .
O1 C14 C15 C16 179.0(5) . .
C13 C14 C15 C16 -1.9(9) . .
C12 C11 C16 C15 0.6(9) . .
C8 C11 C16 C15 -176.5(5) . .
C14 C15 C16 C11 0.6(9) . .
C22 N1 C18 C19 -1.1(10) . .
Cu1 N1 C18 C19 179.5(5) . .
N1 C18 C19 C20 0.2(10) . .
C18 C19 C20 C21 1.1(9) . .
C18 C19 C20 C10 -178.1(6) . 8_465
C19 C20 C21 C22 -1.4(9) . .
C10 C20 C21 C22 177.7(6) 8_465 .
C18 N1 C22 C21 0.6(10) . .
Cu1 N1 C22 C21 -179.9(5) . .
C20 C21 C22 N1 0.6(10) . .
